data_7024063
loop_
_publ_author_name
'Reid, Stuart D.'
'Wilson, Claire'
'Blake, Alexander J.'
'Love, Jason B.'

_publ_section_title
;
 Tautomerisation and hydrogen-bonding interactions in four-coordinate
 metal halide and azide complexes of N-donor-extended dipyrromethanes.
;
_journal_issue 2
_journal_name_full 'Dalton transactions (Cambridge, England : 2003)'
_journal_page_first 418
_journal_page_last 425
_journal_paper_doi 10.1039/b909842a
_journal_volume 39
_journal_year 2010
_chemical_formula_sum 'C21 H32 Cl0.25 Co N9.25'
_chemical_formula_weight 481.85
_chemical_name_systematic
;
?
;
_space_group_IT_number 2
_symmetry_cell_setting triclinic
_symmetry_space_group_name_Hall '-P 1'
_symmetry_space_group_name_H-M 'P -1'
_atom_sites_solution_hydrogens geom
_atom_sites_solution_primary direct
_atom_sites_solution_secondary difmap
_audit_creation_method SHELXL-97
_cell_angle_alpha 104.675(3)
_cell_angle_beta 95.490(3)
_cell_angle_gamma 98.661(3)
_cell_formula_units_Z 2
_cell_length_a 8.980(2)
_cell_length_b 9.841(2)
_cell_length_c 14.576(3)
_cell_measurement_reflns_used 2712
_cell_measurement_temperature 150(2)
_cell_measurement_theta_max 27.15
_cell_measurement_theta_min 2.2
_cell_volume 1219.8(4)
_computing_cell_refinement 'Bruker SAINT version 6.36a (Bruker, 2000)'
_computing_data_collection 'Bruker SMART version 5.625 (Bruker, 2001)'
_computing_data_reduction 'Bruker SAINT; Bruker SHELXTL (Bruker, 2001)'
_computing_publication_material 'enCIFer(Allen et al.,2004);PLATON(Spek,2003)'
_computing_structure_refinement 'SHELXL-97 (Sheldrick, 1997)'
_computing_structure_solution 'SHELXS-97 (Sheldrick, 1990)'
_diffrn_ambient_temperature 150(2)
_diffrn_measured_fraction_theta_full 0.994
_diffrn_measured_fraction_theta_max 0.994
_diffrn_measurement_device_type 'Bruker SMART APEX CCD area detector'
_diffrn_measurement_method \w
_diffrn_radiation_monochromator graphite
_diffrn_radiation_source 'normal-focus sealed tube'
_diffrn_radiation_type MoK\a
_diffrn_radiation_wavelength 0.71073
_diffrn_reflns_av_R_equivalents 0.024
_diffrn_reflns_av_sigmaI/netI 0.0371
_diffrn_reflns_limit_h_max 11
_diffrn_reflns_limit_h_min -11
_diffrn_reflns_limit_k_max 12
_diffrn_reflns_limit_k_min -12
_diffrn_reflns_limit_l_max 18
_diffrn_reflns_limit_l_min -18
_diffrn_reflns_number 10550
_diffrn_reflns_theta_full 25.00
_diffrn_reflns_theta_max 25.00
_diffrn_reflns_theta_min 2.18
_diffrn_standards_decay_% 0
_diffrn_standards_number 0
_exptl_absorpt_coefficient_mu 0.758
_exptl_absorpt_correction_T_max 1.00
_exptl_absorpt_correction_T_min 0.766
_exptl_absorpt_correction_type multi-scan
_exptl_absorpt_process_details 'sadabs v2.05'
_exptl_crystal_colour Blue
_exptl_crystal_density_diffrn 1.312
_exptl_crystal_density_method 'not measured'
_exptl_crystal_description tablet
_exptl_crystal_F_000 508
_exptl_crystal_size_max 0.20
_exptl_crystal_size_mid 0.16
_exptl_crystal_size_min 0.03
_refine_diff_density_max 0.563
_refine_diff_density_min -0.406
_refine_diff_density_rms 0.067
_refine_ls_extinction_method none
_refine_ls_goodness_of_fit_ref 1.032
_refine_ls_hydrogen_treatment constr
_refine_ls_matrix_type full
_refine_ls_number_parameters 279
_refine_ls_number_reflns 4282
_refine_ls_number_restraints 133
_refine_ls_restrained_S_all 1.080
_refine_ls_R_factor_all 0.0672
_refine_ls_R_factor_gt 0.0570
_refine_ls_shift/su_max 0.000
_refine_ls_shift/su_mean 0.000
_refine_ls_structure_factor_coef Fsqd
_refine_ls_weighting_details 'calc w=1/[\s^2^(Fo^2^)+(0.0537P)^2^+1.9261P] where P=(Fo^2^+2Fc^2^)/3'
_refine_ls_weighting_scheme calc
_refine_ls_wR_factor_gt 0.1272
_refine_ls_wR_factor_ref 0.1325
_reflns_number_gt 3653
_reflns_number_total 4309
_reflns_threshold_expression >2\s(I)
_cod_data_source_file b909842a.txt
_cod_data_source_block cotmaz
_cod_depositor_comments
;
The following automatic conversions were performed:

'_symmetry_cell_setting' value 'Triclinic' changed to 'triclinic'
according to /home/saulius/struct/CIF-dictionaries/cif_core.dic
dictionary named 'cif_core.dic' version 2.4.2 from 2011-04-26.

Automatic conversion script
Id: cif_fix_values 1891 2012-01-12 08:04:46Z andrius 
;
_cod_original_cell_volume 1219.7(7)
_cod_original_sg_symbol_H-M P-1
_cod_database_code 7024063

loop_
_symmetry_equiv_pos_as_xyz
'x, y, z'
'-x, -y, -z'

loop_
_atom_site_label
_atom_site_type_symbol
_atom_site_fract_x
_atom_site_fract_y
_atom_site_fract_z
_atom_site_U_iso_or_equiv
_atom_site_adp_type
_atom_site_occupancy
_atom_site_symmetry_multiplicity
_atom_site_calc_flag
_atom_site_refinement_flags
_atom_site_disorder_assembly
_atom_site_disorder_group
Co1 Co 0.07848(6) 0.11145(5) 0.26322(3) 0.03448(18) Uani 1 1 d . . .
N1 N 0.4132(3) 0.1893(3) 0.2030(2) 0.0395(8) Uani 1 1 d . B .
H1A H 0.3228 0.2127 0.2070 0.047 Uiso 1 1 calc R . .
N2 N 0.1421(3) -0.0372(3) 0.1627(2) 0.0305(6) Uani 1 1 d . B .
N3 N -0.1092(3) -0.0139(3) 0.2741(2) 0.0350(7) Uani 1 1 d . A .
N4 N -0.2149(4) 0.1582(4) 0.5037(3) 0.0391(9) Uani 0.85 1 d P A 1
H4A H -0.3023 0.1040 0.5039 0.047 Uiso 0.85 1 calc PR A 1
N4' N -0.0989(19) 0.1698(17) 0.4822(12) 0.017(3) Uiso 0.15 1 d P A 2
H4'A H -0.0144 0.1768 0.4564 0.020 Uiso 0.15 1 calc PR A 2
C1 C 0.5060(9) 0.4324(7) 0.3056(5) 0.068(2) Uiso 0.70 1 d PD B 1
H1B H 0.4154 0.4634 0.2809 0.103 Uiso 0.70 1 calc PR B 1
H1C H 0.5918 0.5128 0.3237 0.103 Uiso 0.70 1 calc PR B 1
H1D H 0.4863 0.3990 0.3619 0.103 Uiso 0.70 1 calc PR B 1
C2 C 0.5717(9) 0.3582(9) 0.1404(5) 0.075(2) Uiso 0.70 1 d PD B 1
H2A H 0.5979 0.2801 0.0916 0.112 Uiso 0.70 1 calc PR B 1
H2B H 0.6557 0.4401 0.1573 0.112 Uiso 0.70 1 calc PR B 1
H2C H 0.4794 0.3861 0.1152 0.112 Uiso 0.70 1 calc PR B 1
C3 C 0.6871(6) 0.2693(7) 0.2716(5) 0.0540(16) Uiso 0.70 1 d PD B 1
H3A H 0.7169 0.1910 0.2249 0.081 Uiso 0.70 1 calc PR B 1
H3B H 0.6657 0.2388 0.3287 0.081 Uiso 0.70 1 calc PR B 1
H3C H 0.7700 0.3522 0.2895 0.081 Uiso 0.70 1 calc PR B 1
C1' C 0.5508(19) 0.3816(17) 0.3310(6) 0.067(5) Uiso 0.30 1 d PD B 2
H1'A H 0.6002 0.3280 0.3694 0.101 Uiso 0.30 1 calc PR B 2
H1'B H 0.4472 0.3852 0.3460 0.101 Uiso 0.30 1 calc PR B 2
H1'C H 0.6090 0.4789 0.3457 0.101 Uiso 0.30 1 calc PR B 2
C2' C 0.5083(16) 0.4028(13) 0.1622(8) 0.048(3) Uiso 0.30 1 d PD B 2
H2'A H 0.5236 0.3565 0.0968 0.072 Uiso 0.30 1 calc PR B 2
H2'B H 0.5757 0.4961 0.1851 0.072 Uiso 0.30 1 calc PR B 2
H2'C H 0.4023 0.4155 0.1628 0.072 Uiso 0.30 1 calc PR B 2
C3' C 0.6869(14) 0.2527(17) 0.1995(11) 0.066(4) Uiso 0.30 1 d PD B 2
H3'A H 0.6598 0.1735 0.1410 0.100 Uiso 0.30 1 calc PR B 2
H3'B H 0.7325 0.2188 0.2514 0.100 Uiso 0.30 1 calc PR B 2
H3'C H 0.7600 0.3291 0.1881 0.100 Uiso 0.30 1 calc PR B 2
C4 C 0.5448(4) 0.3096(4) 0.2275(3) 0.0444(10) Uani 1 1 d D . .
C5 C 0.4163(4) 0.0532(4) 0.1763(3) 0.0389(9) Uani 1 1 d . . .
H5A H 0.5135 0.0267 0.1732 0.047 Uiso 1 1 calc R B .
C6 C 0.2905(4) -0.0572(4) 0.1519(3) 0.0358(8) Uani 1 1 d . B .
C7 C 0.2871(5) -0.1997(4) 0.1019(3) 0.0443(10) Uani 1 1 d . . .
H7A H 0.3726 -0.2426 0.0863 0.053 Uiso 1 1 calc R B .
C8 C 0.1375(5) -0.2655(4) 0.0799(3) 0.0423(9) Uani 1 1 d . B .
H8A H 0.0996 -0.3622 0.0452 0.051 Uiso 1 1 calc R . .
C9 C 0.0507(4) -0.1626(4) 0.1186(2) 0.0315(8) Uani 1 1 d . . .
C10 C -0.1221(4) -0.1780(4) 0.1092(2) 0.0324(8) Uani 1 1 d . B .
C11 C -0.1955(5) -0.3330(4) 0.0582(3) 0.0442(10) Uani 1 1 d . . .
H11A H -0.1654 -0.3955 0.0966 0.066 Uiso 1 1 calc R B .
H11B H -0.1616 -0.3609 -0.0047 0.066 Uiso 1 1 calc R . .
H11C H -0.3065 -0.3419 0.0501 0.066 Uiso 1 1 calc R . .
C12 C -0.1715(4) -0.0829(4) 0.0470(3) 0.0395(9) Uani 1 1 d . . .
H12A H -0.1252 0.0170 0.0782 0.059 Uiso 1 1 calc R B .
H12B H -0.2826 -0.0927 0.0392 0.059 Uiso 1 1 calc R . .
H12C H -0.1383 -0.1125 -0.0160 0.059 Uiso 1 1 calc R . .
C13 C -0.1794(4) -0.1319(4) 0.2050(2) 0.0317(8) Uani 1 1 d . . .
C14 C -0.3122(4) -0.1933(5) 0.2341(3) 0.0440(10) Uani 1 1 d . B .
H14A H -0.3816 -0.2772 0.1989 0.053 Uiso 1 1 calc R . .
C15 C -0.3225(5) -0.1085(5) 0.3237(3) 0.0493(11) Uani 1 1 d . . .
H15A H -0.4010 -0.1228 0.3614 0.059 Uiso 1 1 calc R B 2
C16 C -0.1966(4) 0.0018(5) 0.3485(3) 0.0415(9) Uani 1 1 d . A .
C17 C -0.1433(6) 0.1209(5) 0.4320(3) 0.0358(10) Uiso 0.85 1 d P A 1
H17A H -0.0464 0.1768 0.4341 0.043 Uiso 0.85 1 calc PR A 1
C17' C -0.214(2) 0.059(2) 0.4341(14) 0.020(4) Uiso 0.15 1 d P A 2
H17B H -0.2991 0.0285 0.4624 0.024 Uiso 0.15 1 calc PR A 2
C18 C -0.1611(5) 0.2865(5) 0.5869(3) 0.0364(10) Uiso 0.85 1 d PD A 1
C19 C -0.2001(8) 0.4141(7) 0.5565(5) 0.058(2) Uiso 0.85 1 d PD A 1
H19A H -0.3102 0.3996 0.5372 0.086 Uiso 0.85 1 calc PR A 1
H19B H -0.1471 0.4252 0.5024 0.086 Uiso 0.85 1 calc PR A 1
H19C H -0.1683 0.5002 0.6101 0.086 Uiso 0.85 1 calc PR A 1
C20 C -0.2456(6) 0.2603(6) 0.6667(4) 0.0564(14) Uiso 0.85 1 d PD A 1
H20A H -0.3553 0.2457 0.6461 0.085 Uiso 0.85 1 calc PR A 1
H20B H -0.2162 0.3431 0.7230 0.085 Uiso 0.85 1 calc PR A 1
H20C H -0.2204 0.1751 0.6832 0.085 Uiso 0.85 1 calc PR A 1
C21 C 0.0099(6) 0.3061(7) 0.6167(4) 0.0538(14) Uiso 0.85 1 d PD A 1
H21A H 0.0334 0.2226 0.6364 0.081 Uiso 0.85 1 calc PR A 1
H21B H 0.0432 0.3920 0.6704 0.081 Uiso 0.85 1 calc PR A 1
H21C H 0.0632 0.3162 0.5625 0.081 Uiso 0.85 1 calc PR A 1
C18' C -0.1014(19) 0.2774(17) 0.5720(12) 0.020(4) Uiso 0.15 1 d PD A 2
C19' C -0.187(2) 0.215(2) 0.6410(15) 0.033(5) Uiso 0.15 1 d PD A 2
H19D H -0.2942 0.1832 0.6140 0.049 Uiso 0.15 1 calc PR A 2
H19E H -0.1775 0.2885 0.7020 0.049 Uiso 0.15 1 calc PR A 2
H19F H -0.1434 0.1340 0.6517 0.049 Uiso 0.15 1 calc PR A 2
C20' C 0.0657(19) 0.328(3) 0.6109(19) 0.044(7) Uiso 0.15 1 d PD A 2
H20D H 0.1095 0.2482 0.6238 0.066 Uiso 0.15 1 calc PR A 2
H20E H 0.0771 0.4047 0.6704 0.066 Uiso 0.15 1 calc PR A 2
H20F H 0.1188 0.3639 0.5637 0.066 Uiso 0.15 1 calc PR A 2
C21' C -0.166(3) 0.402(3) 0.551(2) 0.039(9) Uiso 0.15 1 d PD A 2
H21D H -0.2745 0.3700 0.5249 0.059 Uiso 0.15 1 calc PR A 2
H21E H -0.1115 0.4364 0.5039 0.059 Uiso 0.15 1 calc PR A 2
H21F H -0.1553 0.4789 0.6100 0.059 Uiso 0.15 1 calc PR A 2
N6 N 0.3228(4) 0.1445(4) 0.4183(2) 0.0432(8) Uani 1 1 d D . .
N5 N 0.2079(4) 0.1698(4) 0.3888(2) 0.0558(10) Uani 1 1 d D C .
N7 N 0.4362(5) 0.1226(5) 0.4510(3) 0.0672(12) Uani 1 1 d . C .
Cl1 Cl 0.0809(7) 0.3089(8) 0.2012(4) 0.0518(15) Uani 0.25 1 d P C 1
N8 N 0.1007(9) 0.2887(9) 0.2299(6) 0.069(3) Uiso 0.75 1 d PD C 2
N9 N 0.0408(6) 0.3520(6) 0.1873(4) 0.0362(16) Uiso 0.75 1 d PD C 2
N10 N -0.0143(7) 0.4326(6) 0.1584(4) 0.0675(15) Uiso 0.75 1 d P C 2

loop_
_atom_site_aniso_label
_atom_site_aniso_U_11
_atom_site_aniso_U_22
_atom_site_aniso_U_33
_atom_site_aniso_U_23
_atom_site_aniso_U_13
_atom_site_aniso_U_12
Co1 0.0315(3) 0.0378(3) 0.0304(3) 0.0034(2) 0.0035(2) 0.0054(2)
N1 0.0257(16) 0.047(2) 0.051(2) 0.0207(16) 0.0087(14) 0.0066(14)
N2 0.0297(15) 0.0378(17) 0.0262(15) 0.0113(13) 0.0067(12) 0.0069(13)
N3 0.0347(17) 0.0440(18) 0.0246(15) 0.0050(13) 0.0067(13) 0.0080(14)
N4 0.032(2) 0.049(2) 0.033(2) 0.0068(17) 0.0100(16) 0.0001(17)
C4 0.029(2) 0.050(2) 0.059(3) 0.026(2) 0.0079(18) 0.0020(17)
C5 0.0300(19) 0.055(3) 0.038(2) 0.0199(19) 0.0100(16) 0.0116(18)
C6 0.0299(19) 0.049(2) 0.0330(19) 0.0153(17) 0.0093(15) 0.0096(17)
C7 0.042(2) 0.048(2) 0.046(2) 0.0113(19) 0.0164(19) 0.0156(19)
C8 0.044(2) 0.039(2) 0.040(2) 0.0022(17) 0.0121(18) 0.0069(18)
C9 0.037(2) 0.036(2) 0.0213(17) 0.0074(15) 0.0073(14) 0.0035(16)
C10 0.0334(19) 0.036(2) 0.0252(17) 0.0067(15) 0.0045(14) 0.0022(15)
C11 0.043(2) 0.044(2) 0.038(2) 0.0028(18) 0.0087(18) -0.0008(18)
C12 0.036(2) 0.052(2) 0.0290(19) 0.0149(17) 0.0002(16) -0.0001(18)
C13 0.0314(19) 0.038(2) 0.0258(17) 0.0087(15) 0.0029(14) 0.0076(15)
C14 0.030(2) 0.062(3) 0.036(2) 0.0130(19) 0.0024(16) 0.0002(18)
C15 0.034(2) 0.081(3) 0.040(2) 0.023(2) 0.0156(18) 0.017(2)
C16 0.034(2) 0.061(3) 0.031(2) 0.0116(19) 0.0057(16) 0.0144(19)
N6 0.038(2) 0.057(2) 0.0304(17) 0.0080(16) 0.0063(15) 0.0023(16)
N5 0.043(2) 0.075(3) 0.038(2) -0.0057(18) 0.0000(16) 0.0139(19)
N7 0.043(2) 0.109(4) 0.053(2) 0.027(2) 0.0054(19) 0.017(2)
Cl1 0.040(3) 0.082(4) 0.029(3) 0.023(3) -0.001(2) -0.010(3)

loop_
_atom_type_symbol
_atom_type_description
_atom_type_scat_dispersion_real
_atom_type_scat_dispersion_imag
_atom_type_scat_source
C C 0.0033 0.0016 'International Tables Vol C Tables 4.2.6.8 and 6.1.1.4'
H H 0.0000 0.0000 'International Tables Vol C Tables 4.2.6.8 and 6.1.1.4'
N N 0.0061 0.0033 'International Tables Vol C Tables 4.2.6.8 and 6.1.1.4'
Co Co 0.3494 0.9721 'International Tables Vol C Tables 4.2.6.8 and 6.1.1.4'
Cl Cl 0.1484 0.1585 'International Tables Vol C Tables 4.2.6.8 and 6.1.1.4'

loop_
_geom_angle_atom_site_label_1
_geom_angle_atom_site_label_2
_geom_angle_atom_site_label_3
_geom_angle
N8 Co1 N5 100.7(3)
N8 Co1 N3 129.1(3)
N5 Co1 N3 107.74(14)
N8 Co1 N2 110.2(3)
N5 Co1 N2 115.71(14)
N3 Co1 N2 94.39(12)
N8 Co1 Cl1 8.7(3)
N5 Co1 Cl1 109.33(18)
N3 Co1 Cl1 123.99(17)
N2 Co1 Cl1 105.33(16)
C5 N1 C4 127.5(3)
C5 N1 H1A 116.3
C4 N1 H1A 116.3
C9 N2 C6 106.7(3)
C9 N2 Co1 122.4(2)
C6 N2 Co1 126.7(2)
C13 N3 C16 107.0(3)
C13 N3 Co1 124.2(2)
C16 N3 Co1 128.7(3)
C17 N4 C18 124.9(4)
C17 N4 H4A 117.6
C18 N4 H4A 117.6
C17' N4' C18' 127.0(16)
C17' N4' H4'A 116.5
C18' N4' H4'A 116.5
C4 C1 H1B 109.5
C4 C1 H1C 109.5
H1B C1 H1C 109.5
C4 C1 H1D 109.5
H1B C1 H1D 109.5
H1C C1 H1D 109.5
C4 C2 H2A 109.5
C4 C2 H2B 109.5
H2A C2 H2B 109.5
C4 C2 H2C 109.5
H2A C2 H2C 109.5
H2B C2 H2C 109.5
C4 C3 H3A 109.5
C4 C3 H3B 109.5
H3A C3 H3B 109.5
C4 C3 H3C 109.5
H3A C3 H3C 109.5
H3B C3 H3C 109.5
C4 C1' H1'A 109.5
C4 C1' H1'B 109.5
H1'A C1' H1'B 109.5
C4 C1' H1'C 109.5
H1'A C1' H1'C 109.5
H1'B C1' H1'C 109.5
C4 C2' H2'A 109.5
C4 C2' H2'B 109.5
H2'A C2' H2'B 109.5
C4 C2' H2'C 109.5
H2'A C2' H2'C 109.5
H2'B C2' H2'C 109.5
C4 C3' H3'A 109.5
C4 C3' H3'B 109.5
H3'A C3' H3'B 109.5
C4 C3' H3'C 109.5
H3'A C3' H3'C 109.5
H3'B C3' H3'C 109.5
N1 C4 C1' 106.2(7)
N1 C4 C2 109.6(4)
N1 C4 C3' 109.3(7)
C1' C4 C3' 115.4(8)
N1 C4 C2' 104.7(6)
C1' C4 C2' 113.5(7)
C3' C4 C2' 107.2(7)
N1 C4 C3 111.7(4)
C2 C4 C3 111.6(4)
N1 C4 C1 107.9(4)
C2 C4 C1 110.0(5)
C3' C4 C1 136.9(7)
C2' C4 C1 83.2(6)
C3 C4 C1 105.9(4)
N1 C5 C6 126.2(4)
N1 C5 H5A 116.9
C6 C5 H5A 116.9
N2 C6 C5 123.9(3)
N2 C6 C7 108.8(3)
C5 C6 C7 126.7(3)
C8 C7 C6 107.2(3)
C8 C7 H7A 126.4
C6 C7 H7A 126.4
C7 C8 C9 106.9(3)
C7 C8 H8A 126.5
C9 C8 H8A 126.5
N2 C9 C8 110.2(3)
N2 C9 C10 121.5(3)
C8 C9 C10 128.2(3)
C13 C10 C9 112.9(3)
C13 C10 C11 109.8(3)
C9 C10 C11 109.6(3)
C13 C10 C12 108.0(3)
C9 C10 C12 108.2(3)
C11 C10 C12 108.1(3)
C10 C11 H11A 109.5
C10 C11 H11B 109.5
H11A C11 H11B 109.5
C10 C11 H11C 109.5
H11A C11 H11C 109.5
H11B C11 H11C 109.5
C10 C12 H12A 109.5
C10 C12 H12B 109.5
H12A C12 H12B 109.5
C10 C12 H12C 109.5
H12A C12 H12C 109.5
H12B C12 H12C 109.5
N3 C13 C14 109.8(3)
N3 C13 C10 122.2(3)
C14 C13 C10 127.9(3)
C15 C14 C13 106.9(4)
C15 C14 H14A 126.6
C13 C14 H14A 126.6
C14 C15 C16 107.4(3)
C14 C15 C17' 144.9(7)
C14 C15 H15A 126.3
C16 C15 H15A 126.3
C17' C16 N3 150.8(11)
C17' C16 C15 99.7(11)
N3 C16 C15 108.9(3)
N3 C16 C17 117.5(4)
C15 C16 C17 133.7(4)
N4 C17 C16 125.9(5)
N4 C17 H17A 117.1
C16 C17 H17A 117.1
C16 C17' N4' 114.2(18)
N4' C17' C15 156.4(17)
C16 C17' H17B 122.9
N4' C17' H17B 122.9
C15 C17' H17B 80.5
N4 C18 C20 106.2(4)
N4 C18 C19 107.3(4)
C20 C18 C19 111.6(4)
N4 C18 C21 110.8(4)
C20 C18 C21 110.3(4)
C19 C18 C21 110.4(4)
C18 C19 H19A 109.5
C18 C19 H19B 109.5
H19A C19 H19B 109.5
C18 C19 H19C 109.5
H19A C19 H19C 109.5
H19B C19 H19C 109.5
C18 C20 H20A 109.5
C18 C20 H20B 109.5
H20A C20 H20B 109.5
C18 C20 H20C 109.5
H20A C20 H20C 109.5
H20B C20 H20C 109.5
C18 C21 H21A 109.5
C18 C21 H21B 109.5
H21A C21 H21B 109.5
C18 C21 H21C 109.5
H21A C21 H21C 109.5
H21B C21 H21C 109.5
N4' C18' C19' 112.2(15)
N4' C18' C20' 102.9(16)
C19' C18' C20' 111.2(10)
N4' C18' C21' 109.8(17)
C19' C18' C21' 111.7(11)
C20' C18' C21' 108.7(10)
C18' C19' H19D 109.5
C18' C19' H19E 109.5
H19D C19' H19E 109.5
C18' C19' H19F 109.5
H19D C19' H19F 109.5
H19E C19' H19F 109.5
C18' C20' H20D 109.5
C18' C20' H20E 109.5
H20D C20' H20E 109.5
C18' C20' H20F 109.5
H20D C20' H20F 109.5
H20E C20' H20F 109.5
C18' C21' H21D 109.5
C18' C21' H21E 109.5
H21D C21' H21E 109.5
C18' C21' H21F 109.5
H21D C21' H21F 109.5
H21E C21' H21F 109.5
N7 N6 N5 177.3(4)
N6 N5 Co1 134.8(3)
N9 N8 Co1 143.1(7)
N8 N9 N10 168.8(8)

loop_
_geom_bond_atom_site_label_1
_geom_bond_atom_site_label_2
_geom_bond_distance
Co1 N8 1.914(8)
Co1 N5 1.973(4)
Co1 N3 1.977(3)
Co1 N2 1.985(3)
Co1 Cl1 2.339(9)
N1 C5 1.301(5)
N1 C4 1.487(5)
N1 H1A 0.8800
N2 C9 1.342(5)
N2 C6 1.393(4)
N3 C13 1.351(5)
N3 C16 1.390(5)
N4 C17 1.283(6)
N4 C18 1.492(6)
N4 H4A 0.8800
N4' C17' 1.37(3)
N4' C18' 1.46(2)
N4' H4'A 0.8800
C1 C4 1.544(6)
C1 H1B 0.9800
C1 H1C 0.9800
C1 H1D 0.9800
C2 C4 1.493(6)
C2 H2A 0.9800
C2 H2B 0.9800
C2 H2C 0.9800
C3 C4 1.526(5)
C3 H3A 0.9800
C3 H3B 0.9800
C3 H3C 0.9800
C1' C4 1.487(7)
C1' H1'A 0.9800
C1' H1'B 0.9800
C1' H1'C 0.9800
C2' C4 1.525(7)
C2' H2'A 0.9800
C2' H2'B 0.9800
C2' H2'C 0.9800
C3' C4 1.518(7)
C3' H3'A 0.9800
C3' H3'B 0.9800
C3' H3'C 0.9800
C5 C6 1.394(5)
C5 H5A 0.9500
C6 C7 1.401(6)
C7 C8 1.370(6)
C7 H7A 0.9500
C8 C9 1.409(5)
C8 H8A 0.9500
C9 C10 1.526(5)
C10 C13 1.519(5)
C10 C11 1.531(5)
C10 C12 1.541(5)
C11 H11A 0.9800
C11 H11B 0.9800
C11 H11C 0.9800
C12 H12A 0.9800
C12 H12B 0.9800
C12 H12C 0.9800
C13 C14 1.406(5)
C14 C15 1.379(6)
C14 H14A 0.9500
C15 C16 1.393(6)
C15 H15A 0.9500
C16 C17 1.442(6)
C17 H17A 0.9500
C17' H17B 0.9500
C18 C20 1.502(5)
C18 C19 1.510(5)
C18 C21 1.525(6)
C19 H19A 0.9800
C19 H19B 0.9800
C19 H19C 0.9800
C20 H20A 0.9800
C20 H20B 0.9800
C20 H20C 0.9800
C21 H21A 0.9800
C21 H21B 0.9800
C21 H21C 0.9800
C18' C19' 1.513(8)
C18' C20' 1.514(8)
C18' C21' 1.517(8)
C19' H19D 0.9800
C19' H19E 0.9800
C19' H19F 0.9800
C20' H20D 0.9800
C20' H20E 0.9800
C20' H20F 0.9800
C21' H21D 0.9800
C21' H21E 0.9800
C21' H21F 0.9800
N6 N7 1.156(5)
N6 N5 1.165(5)
N8 N9 1.138(8)
N9 N10 1.139(7)
